data_2100908
loop_
_publ_author_name
'Larsen, S.'
'de Diego, H. L.'

_publ_section_title
;
 A study of two polymorphic modifications of
 (<i>S</i>)-1-phenylethylammonium (<i>S</i>)-mandelate and the
 structural features of diastereomeric mandelate salts
;
_journal_issue 2
_journal_name_full 'Acta Crystallographica Section B'
_journal_page_first 303
_journal_page_last 309
_journal_paper_doi 10.1107/S0108768192007377
_journal_volume 49
_journal_year 1993
_chemical_formula_moiety 'C8 H12 N1,C8 H7 O3'
_chemical_formula_sum 'C16 H19 N O3'
_chemical_formula_weight 273.33
_space_group_crystal_system monoclinic
_space_group_IT_number 4
_space_group_name_Hall 'P 2yb'
_space_group_name_H-M_alt 'P 1 21 1'
_cell_angle_alpha 90
_cell_angle_beta 91.74(3)
_cell_angle_gamma 90
_cell_formula_units_Z 2
_cell_length_a 8.322(4)
_cell_length_b 6.801(2)
_cell_length_c 12.885(3)
_cell_volume 728.9(4)
_diffrn_radiation_type Cu
_diffrn_radiation_wavelength 1.5418
_exptl_absorpt_coefficient_mu 0.660
_exptl_crystal_density_diffrn 1.245
_exptl_crystal_F_000 292
_cod_data_source_file ab0285.cif
_cod_data_source_block ab0285a
_cod_original_cell_volume 728.9(8)
_cod_original_formula_sum 'C16 H19 N1 O3'
_cod_database_code 2100908

loop_
_space_group_symop_id
_space_group_symop_operation_xyz
1 x,y,z
2 -x,y+1/2,-z

loop_
_atom_site_label
_atom_site_fract_x
_atom_site_fract_y
_atom_site_fract_z
_atom_site_U_iso_or_equiv
O(1) .6668(2) .7134(2) .47400(10) .0241(3)
O(2) .7907(2) 1.000 .50337(9) .0229(3)
C(1) .7824(2) .8282(3) .46550(10) .0199(4)
C(2) .9293(2) .7649(3) .40410(10) .0208(4)
O(3) .9240(2) .5588(2) .38320(10) .0267(3)
C(3) .9377(2) .8835(3) .30430(10) .0219(4)
C(4) 1.0259(2) 1.0566(4) .30180(10) .0280(4)
C(5) 1.0355(3) 1.1641(4) .2099(2) .0353(5)
C(6) .9564(3) 1.0967(4) .1202(2) .0363(5)
C(7) .8670(3) .9250(4) .1226(2) .0350(5)
C(8) .8582(2) .8177(3) .21440(10) .0275(4)
N .6104(2) .3151(3) .41650(10) .0206(3)
C(9) .5046(2) .0661(3) .29300(10) .0262(4)
C(10) .5974(2) .2587(3) .30370(10) .0206(4)
C(11) .5179(2) .4170(3) .23850(10) .0204(4)
C(12) .5714(2) .4486(3) .13810(10) .0266(4)
C(13) .4919(3) .5803(4) .07180(10) .0313(5)
C(14) .3588(3) .6813(3) .10450(10) .0282(4)
C(15) .3049(2) .6516(3) .2047(2) .0265(4)
C(16) .3840(2) .5203(3) .27080(10) .0247(4)
H(2) 1.022(3) .787(5) .447(2) ?
H(O3) 1.013(3) .524(5) .404(2) ?
H(4) 1.088(3) 1.092(5) .364(2) ?
H(5) 1.104(3) 1.288(4) .210(2) ?
H(6) .962(3) 1.166(4) .059(2) ?
H(7) .803(3) .875(4) .059(2) ?
H(8) .804(3) .694(4) .215(2) ?
H(N1) .675(3) .234(5) .452(2) ?
H(N2) .510(3) .314(4) .447(2) ?
H(N3) .653(3) .437(5) .430(2) ?
H(91) .387(3) .091(5) .313(2) ?
H(92) .499(3) .031(4) .223(2) ?
H(93) .553(3) -.031(4) .333(2) ?
H(10) .712(3) .235(4) .279(2) ?
H(12) .671(3) .377(4) .117(2) ?
H(13) .532(3) .602(4) .007(2) ?
H(14) .297(3) .770(5) .061(2) ?
H(15) .205(3) .712(4) .224(2) ?
H(16) .346(3) .496(4) .341(2) ?

loop_
_geom_angle_atom_site_label_1
_geom_angle_atom_site_label_2
_geom_angle_atom_site_label_3
_geom_angle
O(1) C(1) O(2) 125.20(10)
O(1) C(1) C(2) 119.90(10)
O(2) C(1) C(2) 115.00(10)
C(1) C(2) O(3) 110.60(10)
C(1) C(2) C(3) 110.10(10)
O(3) C(2) C(3) 111.20(10)
C(2) C(3) C(4) 120.50(10)
C(2) C(3) C(8) 120.00(10)
C(4) C(3) C(8) 119.50(10)
C(3) C(4) C(5) 120.50(10)
C(4) C(5) C(6) 119.6(2)
C(5) C(6) C(7) 120.00(10)
C(6) C(7) C(8) 120.20(10)
C(3) C(8) C(7) 120.20(10)
N C(10) C(9) 109.20(10)
N C(10) C(11) 112.00(10)
C(9) C(10) C(11) 110.50(10)
C(10) C(11) C(12) 118.70(10)
C(10) C(11) C(16) 122.40(10)
C(12) C(11) C(16) 118.70(10)
C(11) C(12) C(13) 120.60(10)
C(12) C(13) C(14) 120.20(10)
C(13) C(14) C(15) 119.70(10)
C(14) C(15) C(16) 120.10(10)
C(11) C(16) C(15) 120.70(10)

loop_
_geom_bond_atom_site_label_1
_geom_bond_atom_site_label_2
_geom_bond_distance
O(1) C(1) 1.247(2)
O(2) C(1) 1.267(2)
C(1) C(2) 1.538(2)
C(2) O(3) 1.428(2)
C(2) C(3) 1.523(2)
C(3) C(4) 1.388(2)
C(3) C(8) 1.390(2)
C(4) C(5) 1.395(2)
C(5) C(6) 1.391(2)
C(6) C(7) 1.386(3)
C(7) C(8) 1.394(2)
N C(10) 1.5040(10)
C(9) C(10) 1.525(2)
C(10) C(11) 1.507(2)
C(11) C(12) 1.397(2)
C(11) C(16) 1.392(2)
C(12) C(13) 1.392(2)
C(13) C(14) 1.380(2)
C(14) C(15) 1.394(2)
C(15) C(16) 1.387(2)
